data_4023335
loop_
_publ_author_name
'Kate M. Clapham'
'Andrei S. Batsanov'
'Ryan D. R. Greenwood'
'Martin R. Bryce'
'Amy E. Smith'
'Brian Tarbit'

_publ_contact_author 'Andrei S.Batsanov'
_publ_contact_author_email a.s.batsanov@durham.ac.uk
_publ_section_title
;
 Functionalized Heteroarylpyridazines and Pyridazin-3(2H)-one
 Derivatives via Palladium-Catalyzed Cross-Coupling Methodology
;
_journal_name_full 'Journal of Organic Chemistry'
_journal_page_first 2176
_journal_page_last 2181
_journal_paper_doi 10.1021/jo702420q
_journal_volume 73
_journal_year 2008
_chemical_formula_moiety 'C6 H8 N2 O2,H3 B O3'
_chemical_formula_sum 'C6 H11 B N2 O5'
_chemical_formula_weight 201.98
_chemical_name_systematic
; 
 3,6-Dimethoxypyridazine : boric acid 
;
_space_group_IT_number 14
_symmetry_cell_setting monoclinic
_symmetry_space_group_name_Hall '-P 2ybc'
_symmetry_space_group_name_H-M 'P 1 21/c 1'
_atom_sites_solution_hydrogens difmap
_atom_sites_solution_primary direct
_atom_sites_solution_secondary difmap
_audit_creation_method SHELXL-97
_cell_angle_alpha 90.00
_cell_angle_beta 93.38(1)
_cell_angle_gamma 90.00
_cell_formula_units_Z 4
_cell_length_a 7.0362(9)
_cell_length_b 18.250(2)
_cell_length_c 7.5773(9)
_cell_measurement_reflns_used 2876
_cell_measurement_temperature 120(2)
_cell_measurement_theta_max 28.99
_cell_measurement_theta_min 2.23
_cell_volume 971.3(2)
_computing_cell_refinement 'SAINT version 6.45A (Bruker, 2003)'
_computing_data_collection 'SMART version 5.049 (Bruker, 1998)'
_computing_data_reduction 'SAINT version 6.45A (Bruker, 2003)'
_computing_molecular_graphics 'SHELXTL version 6.14 (Bruker, 2003)'
_computing_publication_material 'SHELXTL version 6.14 (Bruker, 2003)'
_computing_structure_refinement 'SHELXTL version 6.14 (Bruker, 2003)'
_computing_structure_solution 'SHELXTL version 6.14 (Bruker, 2003)'
_diffrn_ambient_temperature 120(2)
_diffrn_detector_area_resol_mean 8
_diffrn_measured_fraction_theta_full 0.995
_diffrn_measured_fraction_theta_max 0.995
_diffrn_measurement_device_type 'Siemens SMART 1K CCD area detector'
_diffrn_measurement_method '\w scans'
_diffrn_radiation_monochromator graphite
_diffrn_radiation_source 'fine-focus sealed tube'
_diffrn_radiation_type MoK\a
_diffrn_radiation_wavelength 0.71073
_diffrn_reflns_av_R_equivalents 0.0377
_diffrn_reflns_av_sigmaI/netI 0.0410
_diffrn_reflns_limit_h_max 9
_diffrn_reflns_limit_h_min -9
_diffrn_reflns_limit_k_max 24
_diffrn_reflns_limit_k_min -24
_diffrn_reflns_limit_l_max 10
_diffrn_reflns_limit_l_min -8
_diffrn_reflns_number 8218
_diffrn_reflns_theta_full 28.99
_diffrn_reflns_theta_max 28.99
_diffrn_reflns_theta_min 2.23
_diffrn_standards_number 0
_exptl_absorpt_coefficient_mu 0.117
_exptl_absorpt_correction_T_max 1.0000
_exptl_absorpt_correction_T_min 0.7281
_exptl_absorpt_correction_type multi-scan
_exptl_absorpt_process_details 'SADABS 2.10 (Bruker, 2003)'
_exptl_crystal_colour colourless
_exptl_crystal_density_diffrn 1.381
_exptl_crystal_density_method 'not measured'
_exptl_crystal_description block
_exptl_crystal_F_000 424
_exptl_crystal_size_max 0.30
_exptl_crystal_size_mid 0.10
_exptl_crystal_size_min 0.09
_refine_diff_density_max 0.220
_refine_diff_density_min -0.253
_refine_diff_density_rms 0.050
_refine_ls_extinction_method none
_refine_ls_goodness_of_fit_ref 1.056
_refine_ls_hydrogen_treatment refall
_refine_ls_matrix_type full
_refine_ls_number_parameters 171
_refine_ls_number_reflns 2572
_refine_ls_number_restraints 0
_refine_ls_restrained_S_all 1.056
_refine_ls_R_factor_all 0.0777
_refine_ls_R_factor_gt 0.0470
_refine_ls_shift/su_max 0.000
_refine_ls_shift/su_mean 0.000
_refine_ls_structure_factor_coef Fsqd
_refine_ls_weighting_details 'calc w=1/[\s^2^(Fo^2^)+(0.0510P)^2^+0.1121P] where P=(Fo^2^+2Fc^2^)/3'
_refine_ls_weighting_scheme calc
_refine_ls_wR_factor_gt 0.1011
_refine_ls_wR_factor_ref 0.1130
_reflns_number_gt 1781
_reflns_number_total 2572
_reflns_threshold_expression I>2\s(I)
_cod_data_source_file jo702420q-File001_8.cif
_cod_data_source_block 1.B(OH)3
_cod_depositor_comments
;
The following automatic conversions were performed:
'_symmetry_cell_setting' value 'Monoclinic' changed to 'monoclinic'
according to '/home/saulius/struct/CIF-dictionaries/cif_core.dic'
dictionary named 'cif_core.dic' version 2.4.1 from 2010-06-29.

Automatic conversion script
Id: cif_fix_enum 1527 2010-12-29 10:47:43Z saulius 
;
_cod_original_sg_symbol_H-M 'P 21/c '
_cod_database_code 4023335

loop_
_symmetry_equiv_pos_as_xyz
'x, y, z'
'-x, y+1/2, -z+1/2'
'-x, -y, -z'
'x, -y-1/2, z-1/2'

loop_
_atom_site_label
_atom_site_type_symbol
_atom_site_fract_x
_atom_site_fract_y
_atom_site_fract_z
_atom_site_U_iso_or_equiv
_atom_site_adp_type
_atom_site_occupancy
_atom_site_symmetry_multiplicity
_atom_site_calc_flag
_atom_site_refinement_flags
_atom_site_disorder_assembly
_atom_site_disorder_group
O1 O 0.22558(17) 0.13212(5) 0.59858(15) 0.0305(3) Uani 1 1 d . . .
O2 O -0.14154(15) 0.37551(6) 0.77567(14) 0.0306(3) Uani 1 1 d . . .
N1 N 0.11657(18) 0.32082(6) 0.65543(16) 0.0221(3) Uani 1 1 d . . .
N2 N 0.21059(17) 0.25805(6) 0.61053(16) 0.0225(3) Uani 1 1 d . . .
C1 C 0.4078(3) 0.13996(9) 0.5219(2) 0.0302(4) Uani 1 1 d . . .
H11 H 0.454(3) 0.0882(11) 0.505(2) 0.037(5) Uiso 1 1 d . . .
H12 H 0.391(2) 0.1649(10) 0.408(2) 0.031(5) Uiso 1 1 d . . .
H13 H 0.496(3) 0.1633(10) 0.607(2) 0.036(5) Uiso 1 1 d . . .
C2 C -0.0527(3) 0.44530(9) 0.7468(3) 0.0328(4) Uani 1 1 d . . .
H21 H -0.036(3) 0.4539(9) 0.619(3) 0.035(5) Uiso 1 1 d . . .
H22 H 0.069(3) 0.4490(9) 0.818(2) 0.034(5) Uiso 1 1 d . . .
H23 H -0.144(3) 0.4809(10) 0.783(2) 0.039(5) Uiso 1 1 d . . .
C3 C 0.1346(2) 0.19402(7) 0.6408(2) 0.0241(3) Uani 1 1 d . . .
C4 C -0.0439(2) 0.18565(9) 0.7159(2) 0.0286(4) Uani 1 1 d . . .
H4 H -0.086(3) 0.1375(10) 0.738(2) 0.042(5) Uiso 1 1 d . . .
C5 C -0.1364(2) 0.24709(9) 0.7592(2) 0.0284(3) Uani 1 1 d . . .
H5 H -0.261(3) 0.2452(10) 0.813(2) 0.039(5) Uiso 1 1 d . . .
C6 C -0.0479(2) 0.31519(8) 0.72685(19) 0.0239(3) Uani 1 1 d . . .
O4 O 0.52296(16) 0.31508(5) 0.45474(15) 0.0285(3) Uani 1 1 d . . .
H04 H 0.427(3) 0.2920(11) 0.505(3) 0.048(6) Uiso 1 1 d . . .
O3 O 0.37665(16) 0.42553(6) 0.55344(15) 0.0274(3) Uani 1 1 d . . .
H03 H 0.295(3) 0.3987(12) 0.586(3) 0.050(6) Uiso 1 1 d . . .
O5 O 0.65444(15) 0.42817(6) 0.39116(15) 0.0278(3) Uani 1 1 d . . .
H05 H 0.643(3) 0.4735(12) 0.407(3) 0.047(6) Uiso 1 1 d . . .
B B 0.5164(2) 0.38932(9) 0.4679(2) 0.0223(4) Uani 1 1 d . . .

loop_
_atom_site_aniso_label
_atom_site_aniso_U_11
_atom_site_aniso_U_22
_atom_site_aniso_U_33
_atom_site_aniso_U_23
_atom_site_aniso_U_13
_atom_site_aniso_U_12
O1 0.0333(6) 0.0196(5) 0.0387(7) 0.0014(4) 0.0031(5) -0.0034(5)
O2 0.0257(6) 0.0305(6) 0.0368(7) -0.0002(5) 0.0110(5) 0.0013(5)
N1 0.0205(6) 0.0217(6) 0.0243(7) 0.0005(5) 0.0029(5) -0.0018(5)
N2 0.0227(6) 0.0201(6) 0.0249(7) 0.0011(5) 0.0023(5) -0.0018(5)
C1 0.0313(9) 0.0243(8) 0.0349(10) -0.0001(7) 0.0006(7) 0.0039(7)
C2 0.0310(9) 0.0258(8) 0.0422(11) -0.0016(7) 0.0060(8) 0.0024(7)
C3 0.0262(8) 0.0220(7) 0.0235(8) 0.0019(5) -0.0020(6) -0.0041(6)
C4 0.0309(9) 0.0270(8) 0.0279(9) 0.0054(6) 0.0005(7) -0.0117(7)
C5 0.0249(8) 0.0350(8) 0.0254(8) 0.0039(6) 0.0031(6) -0.0087(7)
C6 0.0207(8) 0.0287(7) 0.0223(8) 0.0006(6) 0.0019(6) -0.0022(6)
O4 0.0256(6) 0.0193(5) 0.0422(7) -0.0010(4) 0.0156(5) 0.0001(4)
O3 0.0250(6) 0.0181(5) 0.0410(7) -0.0010(4) 0.0168(5) -0.0027(4)
O5 0.0263(6) 0.0186(5) 0.0400(7) -0.0028(4) 0.0156(5) -0.0014(5)
B 0.0215(8) 0.0204(7) 0.0256(9) -0.0005(6) 0.0057(7) 0.0005(6)

loop_
_atom_type_symbol
_atom_type_description
_atom_type_scat_dispersion_real
_atom_type_scat_dispersion_imag
_atom_type_scat_source
C C 0.0033 0.0016 'International Tables Vol C Tables 4.2.6.8 and 6.1.1.4'
H H 0.0000 0.0000 'International Tables Vol C Tables 4.2.6.8 and 6.1.1.4'
B B 0.0013 0.0007 'International Tables Vol C Tables 4.2.6.8 and 6.1.1.4'
N N 0.0061 0.0033 'International Tables Vol C Tables 4.2.6.8 and 6.1.1.4'
O O 0.0106 0.0060 'International Tables Vol C Tables 4.2.6.8 and 6.1.1.4'

loop_
_geom_angle_atom_site_label_1
_geom_angle_atom_site_label_2
_geom_angle_atom_site_label_3
_geom_angle
_geom_angle_site_symmetry_1
_geom_angle_site_symmetry_3
_geom_angle_publ_flag
C3 O1 C1 117.24(11) . . ?
C6 O2 C2 117.23(12) . . ?
C6 N1 N2 119.10(12) . . ?
C3 N2 N1 119.48(12) . . ?
O1 C1 H11 105.0(11) . . ?
O1 C1 H12 109.7(10) . . ?
H11 C1 H12 110.2(14) . . ?
O1 C1 H13 109.0(11) . . ?
H11 C1 H13 107.4(14) . . ?
H12 C1 H13 115.0(15) . . ?
O2 C2 H21 111.3(10) . . ?
O2 C2 H22 110.3(10) . . ?
H21 C2 H22 112.0(15) . . ?
O2 C2 H23 104.5(11) . . ?
H21 C2 H23 107.0(14) . . ?
H22 C2 H23 111.5(15) . . ?
N2 C3 O1 120.14(14) . . ?
N2 C3 C4 123.12(14) . . ?
O1 C3 C4 116.74(13) . . ?
C5 C4 C3 117.42(14) . . ?
C5 C4 H4 124.8(12) . . ?
C3 C4 H4 117.7(12) . . ?
C4 C5 C6 117.67(14) . . ?
C4 C5 H5 121.6(10) . . ?
C6 C5 H5 120.8(10) . . ?
N1 C6 O2 120.53(13) . . ?
N1 C6 C5 123.21(14) . . ?
O2 C6 C5 116.26(13) . . ?
B O4 H04 114.0(13) . . ?
B O3 H03 113.2(16) . . ?
B O5 H05 111.8(14) . . ?
O4 B O5 117.35(14) . . ?
O4 B O3 122.76(14) . . ?
O5 B O3 119.89(13) . . ?

loop_
_geom_bond_atom_site_label_1
_geom_bond_atom_site_label_2
_geom_bond_distance
_geom_bond_site_symmetry_2
_geom_bond_publ_flag
O1 C3 1.3462(18) . ?
O1 C1 1.446(2) . ?
O2 C6 1.3458(18) . ?
O2 C2 1.4413(19) . ?
N1 C6 1.3103(19) . ?
N1 N2 1.3756(16) . ?
N2 C3 1.3108(18) . ?
C1 H11 1.010(19) . ?
C1 H12 0.980(17) . ?
C1 H13 0.965(19) . ?
C2 H21 0.998(19) . ?
C2 H22 0.990(19) . ?
C2 H23 0.96(2) . ?
C3 C4 1.418(2) . ?
C4 C5 1.346(2) . ?
C4 H4 0.944(19) . ?
C5 C6 1.418(2) . ?
C5 H5 0.99(2) . ?
O4 B 1.3594(18) . ?
O4 H04 0.90(2) . ?
O3 B 1.3777(19) . ?
O3 H03 0.80(2) . ?
O5 B 1.3607(19) . ?
O5 H05 0.84(2) . ?

loop_
_geom_hbond_atom_site_label_D
_geom_hbond_atom_site_label_H
_geom_hbond_atom_site_label_A
_geom_hbond_distance_DH
_geom_hbond_distance_HA
_geom_hbond_distance_DA
_geom_hbond_angle_DHA
_geom_hbond_site_symmetry_A
O3 H03 N1 0.80(2) 1.99(2) 2.7866(16) 172(2) .
O4 H04 N2 0.90(2) 1.87(2) 2.7593(16) 171.2(19) .
O5 H05 O3 0.84(2) 1.87(2) 2.7136(15) 178(2) 3_666

loop_
_geom_torsion_atom_site_label_1
_geom_torsion_atom_site_label_2
_geom_torsion_atom_site_label_3
_geom_torsion_atom_site_label_4
_geom_torsion
_geom_torsion_site_symmetry_1
_geom_torsion_site_symmetry_2
_geom_torsion_site_symmetry_3
_geom_torsion_site_symmetry_4
_geom_torsion_publ_flag
C4 C3 O1 C1 -179.99(14) . . . . ?
C5 C6 O2 C2 178.97(14) . . . . ?

loop_
_cod_related_entry_id
_cod_related_entry_database
_cod_related_entry_code
1 ChemSpider 30658656
